data_7062999
loop_
_publ_author_name
'Govdi, Anastasia I.'
'Danilkina, Natalia A.'
'Shtyrov, Andrey A.'
'Ryazantsev, Mikhail N.'
'Kim, Mia D.'
'Kryukova, Mariya A.'
'Balova, Irina A.'

_publ_section_title
;
 Cu-catalyzed cycloaddition of aryl azides to 1-iodobuta-1,3-diynes: an
 experimental and quantum chemical study of unusual regiochemistry
;
_journal_issue 11
_journal_name_full 'New Journal of Chemistry'
_journal_page_first 4831
_journal_page_last 4845
_journal_paper_doi 10.1039/D3NJ03823H
_journal_volume 48
_journal_year 2024
_chemical_formula_moiety 'C54 H44.956 Cu I P3'
_chemical_formula_sum 'C54 H44.96 Cu I P3'
_chemical_formula_weight 977.20
_space_group_crystal_system triclinic
_space_group_IT_number 2
_space_group_name_Hall '-P 1'
_space_group_name_H-M_alt 'P -1'
_atom_sites_solution_hydrogens geom
_audit_creation_date 2023-02-06
_audit_creation_method
;
Olex2 1.5
(compiled 2022.04.07 svn.rca3783a0 for OlexSys, GUI svn.r6498)
;
_audit_update_record
;
2023-02-07 deposited with the CCDC.	2024-01-29 downloaded from the CCDC.
;
_cell_angle_alpha 71.8942(7)
_cell_angle_beta 84.0976(8)
_cell_angle_gamma 87.9689(8)
_cell_formula_units_Z 2
_cell_length_a 13.11763(14)
_cell_length_b 14.31799(12)
_cell_length_c 14.44658(10)
_cell_measurement_reflns_used 29510
_cell_measurement_temperature 100.00(13)
_cell_measurement_theta_max 76.9740
_cell_measurement_theta_min 3.2030
_cell_volume 2565.29(4)
_computing_cell_refinement 'CrysAlisPro 1.171.40.67a (Rigaku OD, 2019)'
_computing_data_collection 'CrysAlisPro 1.171.40.67a (Rigaku OD, 2019)'
_computing_data_reduction 'CrysAlisPro 1.171.40.67a (Rigaku OD, 2019)'
_computing_molecular_graphics 'Olex2 1.5 (Dolomanov et al., 2009)'
_computing_publication_material 'Olex2 1.5 (Dolomanov et al., 2009)'
_computing_structure_refinement 'SHELXL 2018/3 (Sheldrick, 2015)'
_computing_structure_solution 'SHELXT  (Sheldrick, 2015)'
_diffrn_ambient_environment N~2~
_diffrn_ambient_temperature 100.00(13)
_diffrn_detector 'Hybrid Pixel Array Detector'
_diffrn_detector_area_resol_mean 10.0000
_diffrn_detector_type HyPix
_diffrn_measured_fraction_theta_full 0.999
_diffrn_measured_fraction_theta_max 0.978
_diffrn_measurement_details
;
List of Runs (angles in degrees, time in seconds):

  # Type    Start    End  Width  t~exp~   \w     \q     \k     \f   Frames
#--------------------------------------------------------------------------
  1  \w     18.00  66.00   0.50    0.70    --   47.20 -73.00 101.00   96
  2  \w     13.00  89.00   0.50    0.70    --   47.20-125.00 120.00  152
  3  \w     40.00  66.00   0.50    2.40    --  107.75 -73.00 101.00   52
  4  \w     46.00 107.00   0.50    2.40    --  107.75-112.00  44.33  122
  5  \w     93.00 118.00   0.50    2.40    --  107.75-133.00 104.38   50
  6  \w     87.00 112.00   0.50    2.40    --  107.75-125.00  60.00   50
  7  \w     79.00 109.00   0.50    2.40    --  107.75-116.00  -0.41   60
  8  \w     69.00  95.00   0.50    2.40    --  107.75 -94.00 -90.00   52
  9  \w     61.00 104.00   0.50    2.40    --  107.75 -77.00 -60.00   86
 10  \w     48.00 112.00   0.50    2.40    --  107.75-125.00 -60.00  128
 11  \w     56.00  90.00   0.50    2.40    --  107.75 -94.00  30.00   68
 12  \w     37.00 101.00   0.50    2.40    --  107.75 -77.00  30.00  128
 13  \w     35.00  72.00   0.50    2.40    --  107.75-133.00 104.38   74
 14  \w     37.00 112.00   0.50    2.40    --  107.75-125.00 150.00  150
 15  \w     37.00  62.00   0.50    2.40    --  107.75-116.00  -0.41   50
 16  \w     36.00  70.00   0.50    2.40    --  107.75 -94.00   0.00   68
 17  \w     41.00  70.00   0.50    2.40    --  107.75 -61.00 -30.00   58
 18  \w     36.00  61.00   0.50    2.40    --  107.75-125.00  60.00   50
 19  \w     36.00  68.00   0.50    2.40    --  107.75 -94.00  90.00   64
 20  \w     26.00  83.00   0.50    0.70    --   47.20-125.00 -30.00  114
 21  \w     53.00 110.00   0.50    2.40    --  107.75-125.00-150.00  114
 22  \w     62.00 109.00   0.50    2.40    --  107.75-125.00-180.00   94
 23  \w     67.00 119.00   0.50    0.70    --   47.20  37.00-180.00  104
 24  \w     87.00 165.00   0.50    2.40    --  107.75  73.00-129.00  156
 25  \w    142.00 171.00   0.50    2.40    --  107.75  45.00-180.00   58
 26  \w     96.00 154.00   0.50    2.40    --  107.75  30.00 -60.00  116
 27  \w    112.00 145.00   0.50    2.40    --  107.75  61.00   0.00   66
 28  \w     78.00 105.00   0.50    0.70    --   47.20 125.00  90.00   54
 29  \w    109.00 177.00   0.50    2.40    --  107.75  61.00 120.00  136
 30  \w    133.00 176.00   0.50    2.40    --  107.75  45.00 150.00   86
 31  \w     98.00 129.00   0.50    2.40    --  107.75  45.00 150.00   62
 32  \w     28.00 120.00   0.50    0.70    --   47.20  73.00-129.00  184
 33  \w    -67.00  -4.00   0.50    0.70    --  -47.20  73.00-129.00  126
 34  \w    -70.00 -33.00   0.50    2.40    -- -106.00  61.00-150.00   74
 35  \w    -70.00 -36.00   0.50    2.40    -- -106.00 109.00 -75.80   68
 36  \w    -87.00 -62.00   0.50    2.40    -- -106.00  73.00-129.00   50
 37  \w    -92.00 -66.00   0.50    2.40    -- -106.00  77.00 -90.00   52
 38  \w   -108.00 -82.00   0.50    2.40    -- -106.00 109.00 -75.80   52
 39  \w   -112.00 -69.00   0.50    2.40    -- -106.00 125.00-120.00   86
 40  \w   -126.00 -33.00   0.50    2.40    -- -106.00 144.00-123.47  186
 41  \w   -118.00 -35.00   0.50    2.40    -- -106.00 134.00-179.44  166
 42  \w   -133.00-107.00   0.50    2.40    -- -106.00 -45.00-180.00   52
 43  \w   -176.00 -94.00   0.50    2.40    -- -106.00 -15.00-180.00  164
 44  \w   -175.00-149.00   0.50    2.40    -- -106.00 -45.00-180.00   52
 45  \w   -116.00 -73.00   0.50    2.40    -- -106.00-125.00 -30.00   86
 46  \w   -120.00 -30.00   0.50    0.70    --  -47.20 -73.00 101.00  180
 47  \w    -71.00 -46.00   0.50    2.40    -- -106.00  61.00  90.00   50
 48  \w   -108.00 -67.00   0.50    2.40    -- -106.00 110.00 105.91   82
 49  \w   -105.00 -79.00   0.50    2.40    -- -106.00 104.00 157.98   52
 50  \w   -127.00 -75.00   0.50    2.40    -- -106.00 146.00 137.15  104
 51  \w   -153.00 -92.00   0.50    2.40    -- -106.00 -73.00 101.00  122
 52  \w   -126.00 -84.00   0.50    2.40    -- -106.00-125.00  90.00   84
 53  \w   -141.00 -91.00   0.50    2.40    -- -106.00 -61.00 150.00  100
 54  \w   -163.00-129.00   0.50    2.40    -- -106.00-125.00  90.00   68
 55  \w   -160.00-134.00   0.50    2.40    -- -106.00-125.00 -30.00   52
 56  \w    -10.00  23.00   0.50    0.70    --   47.20 -73.00 101.00   66
 57  \w    -44.00 -17.00   0.50    0.70    --    6.00 129.00-139.68   54
 58  \w    -53.00 -28.00   0.50    0.70    --   10.00 151.00  -1.31   50
 59  \w    -23.00   3.00   0.50    0.70    --   14.00 105.00 177.01   52
 60  \w    -11.00  21.00   0.50    0.70    --   22.00 100.00   0.09   64
 61  \w     -7.00  18.00   0.50    0.70    --   26.00  98.00 109.10   50
 62  \w      9.00  34.00   0.50    0.70    --   38.00  90.00 -37.47   50
 63  \w     14.00  39.00   0.50    0.70    --   42.00  89.00 111.61   50
 64  \w     17.00  42.00   0.50    0.70    --   46.00  90.00 156.18   50
 65  \w     17.00  42.00   0.50    0.70    --   46.00  90.00 110.24   50
 66  \w     17.00  42.00   0.50    0.70    --   46.00  90.00-122.53   50
 67  \w     28.00  54.00   0.50    0.70    --   50.00  79.00  24.29   52
 68  \w     96.00 122.00   0.50    0.70    --   50.00  79.00  24.29   52
 69  \w     26.00  52.00   0.50    0.70    --   50.00  79.00 165.68   52
 70  \w     26.00  52.00   0.50    0.70    --   50.00  79.00 -22.42   52
 71  \w     95.00 107.50   0.50    0.70    --   50.00  79.00 165.68   25
;
_diffrn_measurement_device 'four-circle diffractometer'
_diffrn_measurement_device_type 'XtaLAB Synergy, Single source at home/near, HyPix'
_diffrn_measurement_method '\w scans'
_diffrn_orient_matrix_type 'CrysAlisPro convention (1999,Acta A55,543-557)'
_diffrn_orient_matrix_UB_11 -0.0634341000
_diffrn_orient_matrix_UB_12 0.0366318000
_diffrn_orient_matrix_UB_13 -0.0885042000
_diffrn_orient_matrix_UB_21 -0.0212450000
_diffrn_orient_matrix_UB_22 0.0973658000
_diffrn_orient_matrix_UB_23 0.0230221000
_diffrn_orient_matrix_UB_31 0.0972884000
_diffrn_orient_matrix_UB_32 0.0446403000
_diffrn_orient_matrix_UB_33 -0.0659028000
_diffrn_radiation_monochromator mirror
_diffrn_radiation_probe x-ray
_diffrn_radiation_type 'Cu K\a'
_diffrn_radiation_wavelength 1.54184
_diffrn_reflns_av_R_equivalents 0.0506
_diffrn_reflns_av_unetI/netI 0.0369
_diffrn_reflns_Laue_measured_fraction_full 0.999
_diffrn_reflns_Laue_measured_fraction_max 0.978
_diffrn_reflns_limit_h_max 16
_diffrn_reflns_limit_h_min -15
_diffrn_reflns_limit_k_max 18
_diffrn_reflns_limit_k_min -18
_diffrn_reflns_limit_l_max 16
_diffrn_reflns_limit_l_min -18
_diffrn_reflns_number 49850
_diffrn_reflns_point_group_measured_fraction_full 0.999
_diffrn_reflns_point_group_measured_fraction_max 0.978
_diffrn_reflns_theta_full 67.684
_diffrn_reflns_theta_max 77.740
_diffrn_reflns_theta_min 4.453
_diffrn_source 'micro-focus sealed X-ray tube'
_diffrn_source_type 'PhotonJet (Cu) X-ray Source'
_exptl_absorpt_coefficient_mu 6.447
_exptl_absorpt_correction_T_max 1.00000
_exptl_absorpt_correction_T_min 0.69391
_exptl_absorpt_correction_type multi-scan
_exptl_absorpt_process_details
;
CrysAlisPro 1.171.40.67a (Rigaku Oxford Diffraction, 2019)
Empirical absorption correction using spherical harmonics,
 implemented in SCALE3 ABSPACK scaling algorithm.
;
_exptl_crystal_colour colourless
_exptl_crystal_colour_primary colourless
_exptl_crystal_density_diffrn 1.265
_exptl_crystal_description prizm
_exptl_crystal_F_000 992
_exptl_crystal_size_max 0.22
_exptl_crystal_size_mid 0.2
_exptl_crystal_size_min 0.19
_refine_diff_density_max 0.489
_refine_diff_density_min -1.114
_refine_diff_density_rms 0.075
_refine_ls_extinction_method none
_refine_ls_goodness_of_fit_ref 1.095
_refine_ls_hydrogen_treatment constr
_refine_ls_matrix_type full
_refine_ls_number_parameters 562
_refine_ls_number_reflns 10717
_refine_ls_number_restraints 0
_refine_ls_restrained_S_all 1.095
_refine_ls_R_factor_all 0.0348
_refine_ls_R_factor_gt 0.0329
_refine_ls_shift/su_max 0.002
_refine_ls_shift/su_mean 0.000
_refine_ls_structure_factor_coef Fsqd
_refine_ls_weighting_details 'w=1/[\s^2^(Fo^2^)+(0.0311P)^2^+2.8962P] where P=(Fo^2^+2Fc^2^)/3'
_refine_ls_weighting_scheme calc
_refine_ls_wR_factor_gt 0.0824
_refine_ls_wR_factor_ref 0.0835
_reflns_Friedel_coverage 0.000
_reflns_number_gt 10158
_reflns_number_total 10717
_reflns_threshold_expression 'I > 2\s(I)'
_cod_data_source_file d3nj03823h3.cif
_cod_data_source_block 15015_kmd005
_cod_depositor_comments 'Adding full bibliography for 7062994--7063002.cif.'
_cod_database_code 7062999
_shelx_shelxl_version_number 2018/3
_chemical_oxdiff_formula 'C54 H45 Cu1 I1 P3'
_shelx_space_group_comment
;
The symmetry employed for this shelxl refinement is uniquely defined
by the following loop, which should always be used as a source of
symmetry information in preference to the above space-group names.
They are only intended as comments.
;
_olex2_refinement_description
;
1. Others
 Sof(C41)=Sof(H41)=1-FVAR(1)
 Sof(C41A)=Sof(H41A)=FVAR(1)
 Sof(H39A)=Sof(C40)=Sof(H40)=Sof(C42)=1-FVAR(2)
 Sof(H39)=Sof(C40A)=Sof(H40A)=Sof(C42A)=Sof(H42A)=FVAR(2)
2.a Aromatic/amide H refined with riding coordinates:
 C36(H36), C32(H32), C54(H54), C50(H50), C44(H44), C6(H6), C5(H5), C24(H24),
 C26(H26), C14(H14), C51(H51), C27(H27), C35(H35), C53(H53), C38(H38), C30(H30),
  C12(H12), C47(H47), C20(H20), C48(H48), C4(H4), C23(H23), C29(H29), C52(H52),
 C1(H1), C39(H39A), C39(H39), C46(H46), C17(H17), C18(H18), C28(H28), C45(H45),
 C8(H8), C3(H3), C11(H11), C33(H33), C34(H34), C22(H22), C15(H15), C21(H21),
 C16(H16), C10(H10), C9(H9), C40(H40), C42(H42), C41(H41), C41A(H41A),
 C40A(H40A), C42A(H42A)
;
_smtbx_masks_void_probe_radius 1.2
_smtbx_masks_void_truncation_radius 1.2
_olex2_submission_special_instructions 'No special instructions were received'
_oxdiff_exptl_absorpt_empirical_details
;
Empirical correction (ABSPACK) includes:
- Absorption correction using spherical harmonics
- Frame scaling
;
_oxdiff_exptl_absorpt_empirical_full_max 2.098
_oxdiff_exptl_absorpt_empirical_full_min 0.626

loop_
_space_group_symop_operation_xyz
'x, y, z'
'-x, -y, -z'

loop_
_atom_site_label
_atom_site_type_symbol
_atom_site_fract_x
_atom_site_fract_y
_atom_site_fract_z
_atom_site_U_iso_or_equiv
_atom_site_adp_type
_atom_site_occupancy
_atom_site_site_symmetry_order
_atom_site_calc_flag
_atom_site_refinement_flags_posn
_atom_site_refinement_flags_adp
_atom_site_refinement_flags_occupancy
_atom_site_disorder_assembly
_atom_site_disorder_group
I1 I 0.76120(2) 0.30447(2) 0.11463(2) 0.02302(5) Uani 1 1 d . . . . .
Cu1 Cu 0.77014(2) 0.32815(2) 0.29115(2) 0.01563(8) Uani 1 1 d . . . . .
P2 P 0.93909(4) 0.29727(4) 0.33151(4) 0.01549(11) Uani 1 1 d . . . . .
P1 P 0.64880(4) 0.21028(4) 0.37677(4) 0.01597(12) Uani 1 1 d . . . . .
P3 P 0.72521(4) 0.49182(4) 0.26282(4) 0.01555(11) Uani 1 1 d . . . . .
C36 C 1.02306(18) 0.48238(18) 0.29468(18) 0.0194(5) Uani 1 1 d . . . . .
H36 H 0.975143 0.486213 0.347366 0.023 Uiso 1 1 calc R U . . .
C31 C 1.02838(17) 0.39761(17) 0.26567(17) 0.0172(4) Uani 1 1 d . . . . .
C32 C 1.09812(18) 0.39372(18) 0.18732(18) 0.0195(5) Uani 1 1 d . . . . .
H32 H 1.102644 0.336404 0.167217 0.023 Uiso 1 1 calc R U . . .
C54 C 0.88095(18) 0.55285(18) 0.11088(18) 0.0192(5) Uani 1 1 d . . . . .
H54 H 0.876866 0.487796 0.107769 0.023 Uiso 1 1 calc R U . . .
C49 C 0.81708(17) 0.58196(17) 0.18092(17) 0.0177(4) Uani 1 1 d . . . . .
C25 C 0.96309(17) 0.28078(16) 0.45868(17) 0.0166(4) Uani 1 1 d . . . . .
C19 C 1.00455(17) 0.18957(17) 0.30988(18) 0.0184(5) Uani 1 1 d . . . . .
C50 C 0.8231(2) 0.67729(19) 0.18406(19) 0.0224(5) Uani 1 1 d . . . . .
H50 H 0.779374 0.698023 0.230614 0.027 Uiso 1 1 calc R U . . .
C56 C 0.51418(17) 0.22627(17) 0.34918(18) 0.0178(5) Uani 1 1 d . . . . .
C44 C 0.64754(18) 0.61478(18) 0.37746(19) 0.0214(5) Uani 1 1 d . . . . .
H44 H 0.613563 0.652171 0.322744 0.026 Uiso 1 1 calc R U . . .
C6 C 0.43618(18) 0.17399(17) 0.41647(18) 0.0193(5) Uani 1 1 d . . . . .
H6 H 0.452125 0.132446 0.478661 0.023 Uiso 1 1 calc R U . . .
C43 C 0.70526(17) 0.53226(17) 0.37188(17) 0.0180(5) Uani 1 1 d . . . . .
C5 C 0.33546(18) 0.18226(18) 0.39316(19) 0.0220(5) Uani 1 1 d . . . . .
H5 H 0.282615 0.147288 0.439683 0.026 Uiso 1 1 calc R U . . .
C24 C 1.05487(18) 0.11972(18) 0.38087(19) 0.0220(5) Uani 1 1 d . . . . .
H24 H 1.054326 0.125647 0.444619 0.026 Uiso 1 1 calc R U . . .
C26 C 0.88492(18) 0.24291(18) 0.53256(18) 0.0193(5) Uani 1 1 d . . . . .
H26 H 0.819902 0.229374 0.516189 0.023 Uiso 1 1 calc R U . . .
C14 C 0.64290(19) 0.08399(19) 0.57365(19) 0.0232(5) Uani 1 1 d . . . . .
H14 H 0.655424 0.030857 0.547672 0.028 Uiso 1 1 calc R U . . .
C37 C 0.60766(19) 0.5306(2) 0.20292(19) 0.0231(5) Uani 1 1 d . . . . .
C51 C 0.8932(2) 0.7430(2) 0.1192(2) 0.0259(5) Uani 1 1 d . . . . .
H51 H 0.897573 0.808055 0.122102 0.031 Uiso 1 1 calc R U . . .
C13 C 0.63314(17) 0.17904(18) 0.51050(18) 0.0184(5) Uani 1 1 d . . . . .
C7 C 0.68329(18) 0.09243(17) 0.35680(17) 0.0184(5) Uani 1 1 d . . . . .
C27 C 0.90143(19) 0.22483(19) 0.62996(18) 0.0225(5) Uani 1 1 d . . . . .
H27 H 0.847833 0.198489 0.679904 0.027 Uiso 1 1 calc R U . . .
C35 C 1.08765(19) 0.56081(19) 0.24662(19) 0.0224(5) Uani 1 1 d . . . . .
H35 H 1.085279 0.617375 0.267913 0.027 Uiso 1 1 calc R U . . .
C53 C 0.95031(19) 0.61876(19) 0.04588(18) 0.0220(5) Uani 1 1 d . . . . .
H53 H 0.993448 0.598893 -0.001644 0.026 Uiso 1 1 calc R U . . .
C38 C 0.51177(19) 0.52124(19) 0.25517(19) 0.0227(5) Uani 1 1 d . . . . .
H38 H 0.506442 0.495975 0.324558 0.027 Uiso 1 1 calc R U . . .
C30 C 1.05787(18) 0.30156(18) 0.48393(18) 0.0210(5) Uani 1 1 d . . . . .
H30 H 1.111895 0.327460 0.434321 0.025 Uiso 1 1 calc R U . . .
C12 C 0.78199(19) 0.05579(18) 0.37408(19) 0.0221(5) Uani 1 1 d . . . . .
H12 H 0.827533 0.090951 0.398052 0.026 Uiso 1 1 calc R U . . .
C47 C 0.7452(2) 0.5060(2) 0.53817(19) 0.0239(5) Uani 1 1 d . . . . .
H47 H 0.778775 0.468654 0.593213 0.029 Uiso 1 1 calc R U . . .
C20 C 1.0043(2) 0.17730(19) 0.21770(19) 0.0241(5) Uani 1 1 d . . . . .
H20 H 0.967118 0.222128 0.169622 0.029 Uiso 1 1 calc R U . . .
C48 C 0.75375(18) 0.47831(18) 0.45385(18) 0.0199(5) Uani 1 1 d . . . . .
H48 H 0.793094 0.421887 0.451728 0.024 Uiso 1 1 calc R U . . .
C4 C 0.31215(19) 0.2416(2) 0.3020(2) 0.0245(5) Uani 1 1 d . . . . .
H4 H 0.243647 0.245858 0.285111 0.029 Uiso 1 1 calc R U . . .
C23 C 1.1060(2) 0.0412(2) 0.3587(2) 0.0279(6) Uani 1 1 d . . . . .
H23 H 1.139527 -0.006467 0.407651 0.033 Uiso 1 1 calc R U . . .
C29 C 1.0730(2) 0.28428(19) 0.58179(19) 0.0235(5) Uani 1 1 d . . . . .
H29 H 1.137092 0.299619 0.598647 0.028 Uiso 1 1 calc R U . . .
C52 C 0.9562(2) 0.7137(2) 0.05075(19) 0.0253(5) Uani 1 1 d . . . . .
H52 H 1.003916 0.758737 0.006755 0.030 Uiso 1 1 calc R U . . .
C1 C 0.49007(19) 0.28705(19) 0.25839(19) 0.0239(5) Uani 1 1 d . . . . .
H1 H 0.542396 0.323322 0.212135 0.029 Uiso 1 1 calc R U . . .
C39 C 0.42365(19) 0.5481(2) 0.2079(2) 0.0270(6) Uani 1 1 d . . . . .
H39A H 0.360315 0.554273 0.243876 0.032 Uiso 0.62(3) 1 calc R U P A 2
H39 H 0.358582 0.526661 0.241873 0.032 Uiso 0.38(3) 1 calc R U P A 1
C46 C 0.6878(2) 0.5880(2) 0.54223(19) 0.0248(5) Uani 1 1 d . . . . .
H46 H 0.681579 0.606855 0.600074 0.030 Uiso 1 1 calc R U . . .
C17 C 0.6041(2) 0.2378(2) 0.6513(2) 0.0316(6) Uani 1 1 d . . . . .
H17 H 0.590231 0.290403 0.677872 0.038 Uiso 1 1 calc R U . . .
C18 C 0.61369(19) 0.2565(2) 0.5504(2) 0.0242(5) Uani 1 1 d . . . . .
H18 H 0.607075 0.321749 0.508354 0.029 Uiso 1 1 calc R U . . .
C28 C 0.9955(2) 0.24494(19) 0.65473(19) 0.0237(5) Uani 1 1 d . . . . .
H28 H 1.006737 0.231800 0.721501 0.028 Uiso 1 1 calc R U . . .
C45 C 0.63922(19) 0.6427(2) 0.4611(2) 0.0239(5) Uani 1 1 d . . . . .
H45 H 0.600288 0.699275 0.463403 0.029 Uiso 1 1 calc R U . . .
C8 C 0.6178(2) 0.0401(2) 0.3214(2) 0.0277(6) Uani 1 1 d . . . . .
H8 H 0.550470 0.063931 0.309026 0.033 Uiso 1 1 calc R U . . .
C3 C 0.3890(2) 0.2945(2) 0.2356(2) 0.0273(6) Uani 1 1 d . . . . .
H3 H 0.372589 0.336438 0.173741 0.033 Uiso 1 1 calc R U . . .
C11 C 0.8146(2) -0.0308(2) 0.3569(2) 0.0269(5) Uani 1 1 d . . . . .
H11 H 0.881694 -0.055195 0.369649 0.032 Uiso 1 1 calc R U . . .
C33 C 1.16129(19) 0.47393(19) 0.13839(19) 0.0236(5) Uani 1 1 d . . . . .
H33 H 1.208320 0.471145 0.084713 0.028 Uiso 1 1 calc R U . . .
C34 C 1.15590(19) 0.55723(19) 0.16745(19) 0.0231(5) Uani 1 1 d . . . . .
H34 H 1.198590 0.611897 0.133544 0.028 Uiso 1 1 calc R U . . .
C22 C 1.1083(2) 0.0322(2) 0.2661(2) 0.0307(6) Uani 1 1 d . . . . .
H22 H 1.144464 -0.020701 0.250940 0.037 Uiso 1 1 calc R U . . .
C15 C 0.6344(2) 0.0662(2) 0.6744(2) 0.0303(6) Uani 1 1 d . . . . .
H15 H 0.642278 0.001294 0.716789 0.036 Uiso 1 1 calc R U . . .
C21 C 1.0577(2) 0.1004(2) 0.1956(2) 0.0300(6) Uani 1 1 d . . . . .
H21 H 1.059486 0.094694 0.131678 0.036 Uiso 1 1 calc R U . . .
C16 C 0.6146(2) 0.1431(3) 0.7133(2) 0.0336(7) Uani 1 1 d . . . . .
H16 H 0.608263 0.130774 0.782114 0.040 Uiso 1 1 calc R U . . .
C10 C 0.7484(2) -0.0818(2) 0.3208(2) 0.0346(6) Uani 1 1 d . . . . .
H10 H 0.770508 -0.140816 0.307844 0.041 Uiso 1 1 calc R U . . .
C9 C 0.6503(2) -0.0466(2) 0.3040(3) 0.0377(7) Uani 1 1 d . . . . .
H9 H 0.604795 -0.082057 0.280247 0.045 Uiso 1 1 calc R U . . .
C40 C 0.4289(6) 0.5662(13) 0.1064(6) 0.034(2) Uani 0.62(3) 1 d . . P A 2
H40 H 0.368845 0.582998 0.073069 0.040 Uiso 0.62(3) 1 calc R U P A 2
C42 C 0.6119(4) 0.5440(13) 0.1039(4) 0.029(2) Uani 0.62(3) 1 d . . P A 2
H42 H 0.676695 0.542958 0.068114 0.035 Uiso 0.57(7) 1 calc R U . A 2
C41 C 0.5240(5) 0.5590(10) 0.0548(4) 0.031(2) Uani 0.52(2) 1 d . . P A 2
H41 H 0.528209 0.564402 -0.012687 0.038 Uiso 0.52(2) 1 calc R U P A 2
C41A C 0.5247(5) 0.6201(15) 0.0568(5) 0.042(4) Uani 0.48(2) 1 d . . P A 1
H41A H 0.528445 0.648195 -0.012253 0.050 Uiso 0.48(2) 1 calc R U P A 1
C40A C 0.4307(9) 0.6069(16) 0.1101(9) 0.025(3) Uani 0.38(3) 1 d . . P A 1
H40A H 0.371337 0.637268 0.080952 0.030 Uiso 0.38(3) 1 calc R U P A 1
C42A C 0.6131(7) 0.5938(18) 0.1009(7) 0.026(3) Uani 0.38(3) 1 d . . P A 1
H42A H 0.677417 0.616198 0.065812 0.031 Uiso 0.38(3) 1 calc R U P A 1

loop_
_atom_site_aniso_label
_atom_site_aniso_U_11
_atom_site_aniso_U_22
_atom_site_aniso_U_33
_atom_site_aniso_U_23
_atom_site_aniso_U_13
_atom_site_aniso_U_12
I1 0.02348(8) 0.02801(9) 0.01731(8) -0.00602(6) -0.00241(6) -0.00449(6)
Cu1 0.01361(15) 0.01504(16) 0.01682(16) -0.00248(13) -0.00228(12) -0.00140(12)
P2 0.0125(2) 0.0162(3) 0.0164(3) -0.0026(2) -0.0028(2) -0.0005(2)
P1 0.0133(2) 0.0142(3) 0.0183(3) -0.0015(2) -0.0024(2) -0.0020(2)
P3 0.0139(2) 0.0159(3) 0.0161(3) -0.0035(2) -0.0025(2) 0.0005(2)
C36 0.0181(11) 0.0191(11) 0.0199(11) -0.0038(9) -0.0038(9) 0.0000(9)
C31 0.0131(10) 0.0192(11) 0.0170(11) -0.0011(9) -0.0045(8) -0.0004(8)
C32 0.0186(11) 0.0185(11) 0.0193(11) -0.0028(9) -0.0022(9) 0.0004(9)
C54 0.0173(11) 0.0193(11) 0.0200(11) -0.0042(9) -0.0035(9) -0.0001(9)
C49 0.0149(10) 0.0184(11) 0.0184(11) -0.0026(9) -0.0055(8) 0.0015(8)
C25 0.0161(10) 0.0131(10) 0.0188(11) -0.0018(8) -0.0038(8) 0.0006(8)
C19 0.0133(10) 0.0167(11) 0.0233(12) -0.0032(9) -0.0014(9) -0.0020(8)
C50 0.0246(12) 0.0207(12) 0.0210(12) -0.0050(10) -0.0022(9) -0.0002(10)
C56 0.0140(10) 0.0156(11) 0.0239(12) -0.0054(9) -0.0043(9) -0.0008(8)
C44 0.0181(11) 0.0203(12) 0.0247(12) -0.0053(10) -0.0035(9) 0.0017(9)
C6 0.0178(11) 0.0160(11) 0.0232(12) -0.0043(9) -0.0027(9) -0.0004(9)
C43 0.0152(10) 0.0174(11) 0.0188(11) -0.0020(9) -0.0012(8) -0.0018(8)
C5 0.0165(11) 0.0196(12) 0.0293(13) -0.0073(10) -0.0002(9) -0.0023(9)
C24 0.0184(11) 0.0201(12) 0.0251(12) -0.0030(10) -0.0040(9) 0.0003(9)
C26 0.0174(11) 0.0200(11) 0.0202(12) -0.0050(9) -0.0043(9) 0.0009(9)
C14 0.0182(11) 0.0237(13) 0.0241(12) -0.0016(10) -0.0029(9) -0.0018(9)
C37 0.0175(11) 0.0305(14) 0.0209(12) -0.0063(10) -0.0055(9) 0.0000(10)
C51 0.0309(13) 0.0202(12) 0.0246(13) -0.0035(10) -0.0033(10) -0.0043(10)
C13 0.0116(10) 0.0213(12) 0.0209(11) -0.0041(9) -0.0027(8) -0.0022(8)
C7 0.0188(11) 0.0160(11) 0.0168(11) 0.0000(9) -0.0004(9) -0.0026(9)
C27 0.0224(12) 0.0225(12) 0.0198(12) -0.0031(10) -0.0005(9) 0.0008(9)
C35 0.0222(12) 0.0188(12) 0.0261(13) -0.0047(10) -0.0080(10) -0.0010(9)
C53 0.0199(11) 0.0262(13) 0.0186(11) -0.0047(10) -0.0029(9) -0.0020(10)
C38 0.0188(11) 0.0257(13) 0.0210(12) -0.0023(10) -0.0041(9) -0.0025(9)
C30 0.0163(11) 0.0226(12) 0.0217(12) -0.0025(9) -0.0041(9) -0.0015(9)
C12 0.0201(11) 0.0179(11) 0.0252(12) -0.0018(9) -0.0030(9) -0.0031(9)
C47 0.0250(12) 0.0254(13) 0.0191(12) -0.0020(10) -0.0052(9) -0.0052(10)
C20 0.0257(12) 0.0210(12) 0.0254(13) -0.0058(10) -0.0071(10) 0.0037(10)
C48 0.0190(11) 0.0183(11) 0.0209(12) -0.0036(9) -0.0018(9) -0.0024(9)
C4 0.0141(11) 0.0274(13) 0.0316(14) -0.0074(11) -0.0057(10) 0.0006(9)
C23 0.0258(13) 0.0207(12) 0.0345(15) -0.0036(11) -0.0078(11) 0.0036(10)
C29 0.0208(12) 0.0246(13) 0.0254(13) -0.0058(10) -0.0089(10) -0.0027(10)
C52 0.0274(13) 0.0239(13) 0.0197(12) 0.0013(10) -0.0031(10) -0.0076(10)
C1 0.0169(11) 0.0249(13) 0.0258(13) -0.0011(10) -0.0031(9) -0.0031(9)
C39 0.0163(11) 0.0350(15) 0.0255(13) -0.0032(11) -0.0016(10) -0.0008(10)
C46 0.0246(12) 0.0294(13) 0.0216(12) -0.0102(10) 0.0024(10) -0.0079(10)
C17 0.0216(12) 0.0454(17) 0.0331(15) -0.0200(13) -0.0005(11) -0.0025(12)
C18 0.0170(11) 0.0264(13) 0.0283(13) -0.0072(10) -0.0016(10) -0.0030(9)
C28 0.0304(13) 0.0217(12) 0.0190(12) -0.0052(10) -0.0078(10) 0.0030(10)
C45 0.0196(11) 0.0248(13) 0.0287(13) -0.0119(10) 0.0024(10) -0.0006(10)
C8 0.0224(12) 0.0259(13) 0.0388(15) -0.0138(12) -0.0096(11) 0.0028(10)
C3 0.0244(13) 0.0289(14) 0.0243(13) 0.0001(11) -0.0081(10) -0.0003(10)
C11 0.0228(12) 0.0223(13) 0.0328(14) -0.0044(11) -0.0032(10) 0.0030(10)
C33 0.0183(11) 0.0242(13) 0.0233(12) -0.0002(10) -0.0008(9) -0.0018(9)
C34 0.0175(11) 0.0216(12) 0.0259(13) 0.0003(10) -0.0049(9) -0.0036(9)
C22 0.0329(14) 0.0193(13) 0.0405(16) -0.0113(11) -0.0018(12) 0.0044(11)
C15 0.0247(13) 0.0369(15) 0.0235(13) 0.0002(11) -0.0044(10) -0.0012(11)
C21 0.0383(15) 0.0248(13) 0.0287(14) -0.0107(11) -0.0040(11) 0.0025(11)
C16 0.0225(13) 0.0557(19) 0.0217(13) -0.0100(13) -0.0040(10) -0.0018(12)
C10 0.0372(16) 0.0248(14) 0.0459(17) -0.0158(13) -0.0101(13) 0.0076(12)
C9 0.0327(15) 0.0328(16) 0.058(2) -0.0252(15) -0.0181(14) 0.0034(12)
C40 0.017(2) 0.050(6) 0.028(3) -0.001(4) -0.0084(19) -0.002(3)
C42 0.017(2) 0.044(7) 0.020(2) -0.002(3) 0.0001(16) 0.000(3)
C41 0.025(3) 0.045(6) 0.020(3) -0.003(3) -0.005(2) 0.000(3)
C41A 0.021(3) 0.079(12) 0.011(3) 0.005(4) -0.003(2) 0.005(4)
C40A 0.017(4) 0.035(7) 0.026(4) -0.011(5) -0.006(3) 0.000(5)
C42A 0.016(3) 0.034(9) 0.022(4) -0.003(4) -0.001(3) 0.007(4)

loop_
_atom_type_symbol
_atom_type_description
_atom_type_scat_dispersion_real
_atom_type_scat_dispersion_imag
_atom_type_scat_source
C C 0.0181 0.0091 'International Tables Vol C Tables 4.2.6.8 and 6.1.1.4'
H H 0.0000 0.0000 'International Tables Vol C Tables 4.2.6.8 and 6.1.1.4'
Cu Cu -1.9646 0.5888 'International Tables Vol C Tables 4.2.6.8 and 6.1.1.4'
I I -0.3257 6.8362 'International Tables Vol C Tables 4.2.6.8 and 6.1.1.4'
P P 0.2955 0.4335 'International Tables Vol C Tables 4.2.6.8 and 6.1.1.4'

loop_
_geom_angle_atom_site_label_1
_geom_angle_atom_site_label_2
_geom_angle_atom_site_label_3
_geom_angle
_geom_angle_site_symmetry_1
_geom_angle_site_symmetry_3
_geom_angle_publ_flag
P2 Cu1 I1 107.760(19) . . ?
P1 Cu1 I1 96.981(19) . . ?
P1 Cu1 P2 116.85(2) . . ?
P3 Cu1 I1 102.414(19) . . ?
P3 Cu1 P2 112.05(2) . . ?
P3 Cu1 P1 117.83(2) . . ?
C31 P2 Cu1 113.91(8) . . ?
C25 P2 Cu1 117.59(8) . . ?
C25 P2 C31 100.77(10) . . ?
C19 P2 Cu1 117.93(8) . . ?
C19 P2 C31 102.64(11) . . ?
C19 P2 C25 101.46(11) . . ?
C56 P1 Cu1 120.36(8) . . ?
C13 P1 Cu1 117.71(8) . . ?
C13 P1 C56 100.81(11) . . ?
C7 P1 Cu1 109.86(8) . . ?
C7 P1 C56 102.65(11) . . ?
C7 P1 C13 103.20(11) . . ?
C49 P3 Cu1 115.98(8) . . ?
C43 P3 Cu1 115.43(8) . . ?
C43 P3 C49 103.26(11) . . ?
C37 P3 Cu1 115.74(9) . . ?
C37 P3 C49 100.88(11) . . ?
C37 P3 C43 103.55(12) . . ?
C31 C36 H36 120.0 . . ?
C35 C36 H36 120.0 . . ?
C35 C36 C31 120.1(2) . . ?
C36 C31 P2 117.70(18) . . ?
C32 C31 P2 123.04(19) . . ?
C32 C31 C36 119.2(2) . . ?
C31 C32 H32 120.0 . . ?
C31 C32 C33 120.1(2) . . ?
C33 C32 H32 120.0 . . ?
C49 C54 H54 119.9 . . ?
C53 C54 H54 119.9 . . ?
C53 C54 C49 120.3(2) . . ?
C54 C49 P3 117.99(18) . . ?
C50 C49 P3 122.72(19) . . ?
C50 C49 C54 119.3(2) . . ?
C26 C25 P2 118.52(18) . . ?
C26 C25 C30 119.1(2) . . ?
C30 C25 P2 122.35(18) . . ?
C24 C19 P2 123.1(2) . . ?
C24 C19 C20 118.5(2) . . ?
C20 C19 P2 118.36(19) . . ?
C49 C50 H50 119.9 . . ?
C49 C50 C51 120.3(2) . . ?
C51 C50 H50 119.9 . . ?
C6 C56 P1 120.74(18) . . ?
C1 C56 P1 119.82(18) . . ?
C1 C56 C6 119.3(2) . . ?
C43 C44 H44 119.5 . . ?
C45 C44 H44 119.5 . . ?
C45 C44 C43 121.0(2) . . ?
C56 C6 H6 119.8 . . ?
C5 C6 C56 120.5(2) . . ?
C5 C6 H6 119.8 . . ?
C44 C43 P3 124.45(19) . . ?
C48 C43 P3 117.38(19) . . ?
C48 C43 C44 118.1(2) . . ?
C6 C5 H5 120.0 . . ?
C4 C5 C6 119.9(2) . . ?
C4 C5 H5 120.0 . . ?
C19 C24 H24 119.9 . . ?
C23 C24 C19 120.2(3) . . ?
C23 C24 H24 119.9 . . ?
C25 C26 H26 119.8 . . ?
C27 C26 C25 120.4(2) . . ?
C27 C26 H26 119.8 . . ?
C13 C14 H14 119.7 . . ?
C15 C14 H14 119.7 . . ?
C15 C14 C13 120.6(3) . . ?
C38 C37 P3 122.2(2) . . ?
C38 C37 C42A 116.1(4) . . ?
C42 C37 P3 117.7(4) . . ?
C42 C37 C38 117.8(3) . . ?
C42A C37 P3 120.2(4) . . ?
C50 C51 H51 119.9 . . ?
C52 C51 C50 120.2(2) . . ?
C52 C51 H51 119.9 . . ?
C14 C13 P1 123.6(2) . . ?
C14 C13 C18 118.8(2) . . ?
C18 C13 P1 117.48(19) . . ?
C12 C7 P1 118.03(19) . . ?
C8 C7 P1 123.3(2) . . ?
C8 C7 C12 118.6(2) . . ?
C26 C27 H27 119.8 . . ?
C28 C27 C26 120.4(2) . . ?
C28 C27 H27 119.8 . . ?
C36 C35 H35 119.8 . . ?
C36 C35 C34 120.4(2) . . ?
C34 C35 H35 119.8 . . ?
C54 C53 H53 120.1 . . ?
C52 C53 C54 119.7(2) . . ?
C52 C53 H53 120.1 . . ?
C37 C38 H38 119.4 . . ?
C39 C38 C37 121.1(2) . . ?
C39 C38 H38 119.4 . . ?
C25 C30 H30 120.0 . . ?
C29 C30 C25 120.0(2) . . ?
C29 C30 H30 120.0 . . ?
C7 C12 H12 119.4 . . ?
C11 C12 C7 121.2(2) . . ?
C11 C12 H12 119.4 . . ?
C48 C47 H47 120.0 . . ?
C48 C47 C46 120.0(2) . . ?
C46 C47 H47 120.0 . . ?
C19 C20 H20 119.6 . . ?
C21 C20 C19 120.7(2) . . ?
C21 C20 H20 119.6 . . ?
C43 C48 H48 119.5 . . ?
C47 C48 C43 121.0(2) . . ?
C47 C48 H48 119.5 . . ?
C5 C4 H4 120.1 . . ?
C3 C4 C5 119.7(2) . . ?
C3 C4 H4 120.1 . . ?
C24 C23 H23 119.7 . . ?
C22 C23 C24 120.5(3) . . ?
C22 C23 H23 119.7 . . ?
C30 C29 H29 119.8 . . ?
C28 C29 C30 120.5(2) . . ?
C28 C29 H29 119.8 . . ?
C51 C52 C53 120.3(2) . . ?
C51 C52 H52 119.9 . . ?
C53 C52 H52 119.9 . . ?
C56 C1 H1 120.1 . . ?
C56 C1 C3 119.7(2) . . ?
C3 C1 H1 120.1 . . ?
C38 C39 H39A 120.3 . . ?
C38 C39 H39 120.1 . . ?
C38 C39 C40 119.3(4) . . ?
C38 C39 C40A 119.8(6) . . ?
C40 C39 H39A 120.3 . . ?
C40A C39 H39 120.1 . . ?
C47 C46 H46 120.1 . . ?
C47 C46 C45 119.7(2) . . ?
C45 C46 H46 120.1 . . ?
C18 C17 H17 119.8 . . ?
C16 C17 H17 119.8 . . ?
C16 C17 C18 120.4(3) . . ?
C13 C18 H18 119.9 . . ?
C17 C18 C13 120.2(3) . . ?
C17 C18 H18 119.9 . . ?
C27 C28 C29 119.7(2) . . ?
C27 C28 H28 120.2 . . ?
C29 C28 H28 120.2 . . ?
C44 C45 C46 120.1(2) . . ?
C44 C45 H45 119.9 . . ?
C46 C45 H45 119.9 . . ?
C7 C8 H8 119.8 . . ?
C9 C8 C7 120.4(3) . . ?
C9 C8 H8 119.8 . . ?
C4 C3 C1 120.8(2) . . ?
C4 C3 H3 119.6 . . ?
C1 C3 H3 119.6 . . ?
C12 C11 H11 120.2 . . ?
C12 C11 C10 119.5(3) . . ?
C10 C11 H11 120.2 . . ?
C32 C33 H33 119.8 . . ?
C34 C33 C32 120.4(2) . . ?
C34 C33 H33 119.8 . . ?
C35 C34 H34 120.2 . . ?
C33 C34 C35 119.7(2) . . ?
C33 C34 H34 120.2 . . ?
C23 C22 H22 120.2 . . ?
C23 C22 C21 119.6(3) . . ?
C21 C22 H22 120.2 . . ?
C14 C15 H15 119.9 . . ?
C16 C15 C14 120.2(3) . . ?
C16 C15 H15 119.9 . . ?
C20 C21 H21 119.9 . . ?
C22 C21 C20 120.3(3) . . ?
C22 C21 H21 119.9 . . ?
C17 C16 C15 119.8(3) . . ?
C17 C16 H16 120.1 . . ?
C15 C16 H16 120.1 . . ?
C11 C10 H10 120.1 . . ?
C9 C10 C11 119.9(3) . . ?
C9 C10 H10 120.1 . . ?
C8 C9 H9 119.8 . . ?
C10 C9 C8 120.5(3) . . ?
C10 C9 H9 119.8 . . ?
C39 C40 H40 120.5 . . ?
C39 C40 C41 119.1(6) . . ?
C41 C40 H40 120.5 . . ?
C37 C42 H42 119.1 . . ?
C37 C42 C41 121.8(5) . . ?
C41 C42 H42 119.1 . . ?
C40 C41 H41 120.5 . . ?
C42 C41 C40 119.1(7) . . ?
C42 C41 H41 120.5 . . ?
C40A C41A H41A 119.3 . . ?
C42A C41A H41A 119.3 . . ?
C42A C41A C40A 121.5(8) . . ?
C39 C40A H40A 120.5 . . ?
C41A C40A C39 118.9(10) . . ?
C41A C40A H40A 120.5 . . ?
C37 C42A H42A 120.3 . . ?
C41A C42A C37 119.3(9) . . ?
C41A C42A H42A 120.3 . . ?

loop_
_geom_bond_atom_site_label_1
_geom_bond_atom_site_label_2
_geom_bond_distance
_geom_bond_site_symmetry_2
_geom_bond_publ_flag
I1 Cu1 2.6895(4) . ?
Cu1 P2 2.3416(6) . ?
Cu1 P1 2.3237(6) . ?
Cu1 P3 2.3156(7) . ?
P2 C31 1.839(2) . ?
P2 C25 1.837(2) . ?
P2 C19 1.834(3) . ?
P1 C56 1.841(2) . ?
P1 C13 1.834(2) . ?
P1 C7 1.832(3) . ?
P3 C49 1.840(2) . ?
P3 C43 1.832(3) . ?
P3 C37 1.830(3) . ?
C36 H36 0.9500 . ?
C36 C31 1.399(3) . ?
C36 C35 1.387(3) . ?
C31 C32 1.394(3) . ?
C32 H32 0.9500 . ?
C32 C33 1.396(3) . ?
C54 H54 0.9500 . ?
C54 C49 1.401(3) . ?
C54 C53 1.391(3) . ?
C49 C50 1.385(4) . ?
C25 C26 1.393(3) . ?
C25 C30 1.398(3) . ?
C19 C24 1.394(3) . ?
C19 C20 1.397(4) . ?
C50 H50 0.9500 . ?
C50 C51 1.395(4) . ?
C56 C6 1.396(3) . ?
C56 C1 1.391(4) . ?
C44 H44 0.9500 . ?
C44 C43 1.400(4) . ?
C44 C45 1.379(4) . ?
C6 H6 0.9500 . ?
C6 C5 1.389(3) . ?
C43 C48 1.398(3) . ?
C5 H5 0.9500 . ?
C5 C4 1.385(4) . ?
C24 H24 0.9500 . ?
C24 C23 1.394(4) . ?
C26 H26 0.9500 . ?
C26 C27 1.388(4) . ?
C14 H14 0.9500 . ?
C14 C13 1.393(3) . ?
C14 C15 1.391(4) . ?
C37 C38 1.387(4) . ?
C37 C42 1.379(7) . ?
C37 C42A 1.467(13) . ?
C51 H51 0.9500 . ?
C51 C52 1.378(4) . ?
C13 C18 1.405(4) . ?
C7 C12 1.397(3) . ?
C7 C8 1.391(4) . ?
C27 H27 0.9500 . ?
C27 C28 1.383(4) . ?
C35 H35 0.9500 . ?
C35 C34 1.391(4) . ?
C53 H53 0.9500 . ?
C53 C52 1.389(4) . ?
C38 H38 0.9500 . ?
C38 C39 1.385(4) . ?
C30 H30 0.9500 . ?
C30 C29 1.391(4) . ?
C12 H12 0.9500 . ?
C12 C11 1.383(4) . ?
C47 H47 0.9500 . ?
C47 C48 1.386(4) . ?
C47 C46 1.387(4) . ?
C20 H20 0.9500 . ?
C20 C21 1.386(4) . ?
C48 H48 0.9500 . ?
C4 H4 0.9500 . ?
C4 C3 1.384(4) . ?
C23 H23 0.9500 . ?
C23 C22 1.381(4) . ?
C29 H29 0.9500 . ?
C29 C28 1.383(4) . ?
C52 H52 0.9500 . ?
C1 H1 0.9500 . ?
C1 C3 1.391(4) . ?
C39 H39A 0.9500 . ?
C39 H39 0.9500 . ?
C39 C40 1.402(10) . ?
C39 C40A 1.398(15) . ?
C46 H46 0.9500 . ?
C46 C45 1.393(4) . ?
C17 H17 0.9500 . ?
C17 C18 1.391(4) . ?
C17 C16 1.384(5) . ?
C18 H18 0.9500 . ?
C28 H28 0.9500 . ?
C45 H45 0.9500 . ?
C8 H8 0.9500 . ?
C8 C9 1.385(4) . ?
C3 H3 0.9500 . ?
C11 H11 0.9500 . ?
C11 C10 1.391(4) . ?
C33 H33 0.9500 . ?
C33 C34 1.379(4) . ?
C34 H34 0.9500 . ?
C22 H22 0.9500 . ?
C22 C21 1.381(4) . ?
C15 H15 0.9500 . ?
C15 C16 1.389(5) . ?
C21 H21 0.9500 . ?
C16 H16 0.9500 . ?
C10 H10 0.9500 . ?
C10 C9 1.383(4) . ?
C9 H9 0.9500 . ?
C40 H40 0.9500 . ?
C40 C41 1.403(12) . ?
C42 H42 0.9500 . ?
C42 C41 1.391(8) . ?
C41 H41 0.9500 . ?
C41A H41A 0.9500 . ?
C41A C40A 1.371(14) . ?
C41A C42A 1.364(11) . ?
C40A H40A 0.9500 . ?
C42A H42A 0.9500 . ?

loop_
_geom_torsion_atom_site_label_1
_geom_torsion_atom_site_label_2
_geom_torsion_atom_site_label_3
_geom_torsion_atom_site_label_4
_geom_torsion
_geom_torsion_site_symmetry_1
_geom_torsion_site_symmetry_2
_geom_torsion_site_symmetry_3
_geom_torsion_site_symmetry_4
_geom_torsion_publ_flag
Cu1 P2 C31 C36 74.38(19) . . . . ?
Cu1 P2 C31 C32 -103.7(2) . . . . ?
Cu1 P2 C25 C26 29.0(2) . . . . ?
Cu1 P2 C25 C30 -153.35(18) . . . . ?
Cu1 P2 C19 C24 -129.31(18) . . . . ?
Cu1 P2 C19 C20 51.0(2) . . . . ?
Cu1 P1 C56 C6 -160.82(17) . . . . ?
Cu1 P1 C56 C1 22.6(2) . . . . ?
Cu1 P1 C13 C14 -123.65(18) . . . . ?
Cu1 P1 C13 C18 54.1(2) . . . . ?
Cu1 P1 C7 C12 52.5(2) . . . . ?
Cu1 P1 C7 C8 -124.6(2) . . . . ?
Cu1 P3 C49 C54 26.6(2) . . . . ?
Cu1 P3 C49 C50 -155.38(18) . . . . ?
Cu1 P3 C43 C44 -158.31(18) . . . . ?
Cu1 P3 C43 C48 23.7(2) . . . . ?
Cu1 P3 C37 C38 86.4(2) . . . . ?
Cu1 P3 C37 C42 -75.8(8) . . . . ?
Cu1 P3 C37 C42A -108.2(11) . . . . ?
P2 C31 C32 C33 177.76(19) . . . . ?
P2 C25 C26 C27 176.88(19) . . . . ?
P2 C25 C30 C29 -177.6(2) . . . . ?
P2 C19 C24 C23 -177.91(19) . . . . ?
P2 C19 C20 C21 176.2(2) . . . . ?
P1 C56 C6 C5 -176.47(19) . . . . ?
P1 C56 C1 C3 176.2(2) . . . . ?
P1 C13 C18 C17 -178.11(19) . . . . ?
P1 C7 C12 C11 -177.5(2) . . . . ?
P1 C7 C8 C9 177.2(2) . . . . ?
P3 C49 C50 C51 -179.0(2) . . . . ?
P3 C43 C48 C47 177.91(18) . . . . ?
P3 C37 C38 C39 -177.8(2) . . . . ?
P3 C37 C42 C41 170.3(12) . . . . ?
P3 C37 C42A C41A 178.5(15) . . . . ?
C36 C31 C32 C33 -0.3(4) . . . . ?
C36 C35 C34 C33 -1.8(4) . . . . ?
C31 P2 C25 C26 153.4(2) . . . . ?
C31 P2 C25 C30 -29.0(2) . . . . ?
C31 P2 C19 C24 104.6(2) . . . . ?
C31 P2 C19 C20 -75.1(2) . . . . ?
C31 C36 C35 C34 2.0(4) . . . . ?
C31 C32 C33 C34 0.5(4) . . . . ?
C32 C33 C34 C35 0.6(4) . . . . ?
C54 C49 C50 C51 -1.0(4) . . . . ?
C54 C53 C52 C51 -0.5(4) . . . . ?
C49 P3 C43 C44 74.1(2) . . . . ?
C49 P3 C43 C48 -103.94(19) . . . . ?
C49 P3 C37 C38 -147.6(2) . . . . ?
C49 P3 C37 C42 50.2(8) . . . . ?
C49 P3 C37 C42A 17.8(11) . . . . ?
C49 C54 C53 C52 0.1(4) . . . . ?
C49 C50 C51 C52 0.7(4) . . . . ?
C25 P2 C31 C36 -52.5(2) . . . . ?
C25 P2 C31 C32 129.4(2) . . . . ?
C25 P2 C19 C24 0.7(2) . . . . ?
C25 P2 C19 C20 -179.03(19) . . . . ?
C25 C26 C27 C28 0.5(4) . . . . ?
C25 C30 C29 C28 1.2(4) . . . . ?
C19 P2 C31 C36 -156.97(19) . . . . ?
C19 P2 C31 C32 24.9(2) . . . . ?
C19 P2 C25 C26 -101.2(2) . . . . ?
C19 P2 C25 C30 76.5(2) . . . . ?
C19 C24 C23 C22 0.6(4) . . . . ?
C19 C20 C21 C22 2.9(4) . . . . ?
C50 C51 C52 C53 0.1(4) . . . . ?
C56 P1 C13 C14 103.4(2) . . . . ?
C56 P1 C13 C18 -78.84(19) . . . . ?
C56 P1 C7 C12 -178.35(19) . . . . ?
C56 P1 C7 C8 4.6(2) . . . . ?
C56 C6 C5 C4 1.0(4) . . . . ?
C56 C1 C3 C4 -0.5(4) . . . . ?
C44 C43 C48 C47 -0.2(3) . . . . ?
C6 C56 C1 C3 -0.4(4) . . . . ?
C6 C5 C4 C3 -1.9(4) . . . . ?
C43 P3 C49 C54 153.86(19) . . . . ?
C43 P3 C49 C50 -28.1(2) . . . . ?
C43 P3 C37 C38 -40.9(3) . . . . ?
C43 P3 C37 C42 156.8(8) . . . . ?
C43 P3 C37 C42A 124.5(11) . . . . ?
C43 C44 C45 C46 -0.6(4) . . . . ?
C5 C4 C3 C1 1.6(4) . . . . ?
C24 C19 C20 C21 -3.5(4) . . . . ?
C24 C23 C22 C21 -1.3(4) . . . . ?
C26 C25 C30 C29 0.0(4) . . . . ?
C26 C27 C28 C29 0.7(4) . . . . ?
C14 C13 C18 C17 -0.2(4) . . . . ?
C14 C15 C16 C17 -0.5(4) . . . . ?
C37 P3 C49 C54 -99.3(2) . . . . ?
C37 P3 C49 C50 78.8(2) . . . . ?
C37 P3 C43 C44 -30.8(2) . . . . ?
C37 P3 C43 C48 151.21(18) . . . . ?
C37 C38 C39 C40 12.9(9) . . . . ?
C37 C38 C39 C40A -15.8(11) . . . . ?
C37 C42 C41 C40 4(3) . . . . ?
C13 P1 C56 C6 -29.5(2) . . . . ?
C13 P1 C56 C1 153.9(2) . . . . ?
C13 P1 C7 C12 -73.9(2) . . . . ?
C13 P1 C7 C8 109.0(2) . . . . ?
C13 C14 C15 C16 1.0(4) . . . . ?
C7 P1 C56 C6 76.8(2) . . . . ?
C7 P1 C56 C1 -99.7(2) . . . . ?
C7 P1 C13 C14 -2.5(2) . . . . ?
C7 P1 C13 C18 175.28(18) . . . . ?
C7 C12 C11 C10 0.7(4) . . . . ?
C7 C8 C9 C10 -0.5(5) . . . . ?
C35 C36 C31 P2 -179.11(19) . . . . ?
C35 C36 C31 C32 -0.9(4) . . . . ?
C53 C54 C49 P3 178.71(19) . . . . ?
C53 C54 C49 C50 0.6(4) . . . . ?
C38 C37 C42 C41 7.2(19) . . . . ?
C38 C37 C42A C41A -15(2) . . . . ?
C38 C39 C40 C41 -1.7(18) . . . . ?
C38 C39 C40A C41A 13(2) . . . . ?
C30 C25 C26 C27 -0.9(4) . . . . ?
C30 C29 C28 C27 -1.5(4) . . . . ?
C12 C7 C8 C9 0.1(4) . . . . ?
C12 C11 C10 C9 -1.0(5) . . . . ?
C47 C46 C45 C44 0.6(4) . . . . ?
C20 C19 C24 C23 1.8(4) . . . . ?
C48 C47 C46 C45 -0.3(4) . . . . ?
C23 C22 C21 C20 -0.4(4) . . . . ?
C1 C56 C6 C5 0.1(4) . . . . ?
C39 C40 C41 C42 -6(3) . . . . ?
C46 C47 C48 C43 0.2(4) . . . . ?
C18 C17 C16 C15 -0.3(4) . . . . ?
C45 C44 C43 P3 -177.54(18) . . . . ?
C45 C44 C43 C48 0.5(3) . . . . ?
C8 C7 C12 C11 -0.2(4) . . . . ?
C11 C10 C9 C8 0.9(5) . . . . ?
C15 C14 C13 P1 177.16(19) . . . . ?
C15 C14 C13 C18 -0.6(4) . . . . ?
C16 C17 C18 C13 0.6(4) . . . . ?
C42 C37 C38 C39 -15.6(9) . . . . ?
C40A C41A C42A C37 14(4) . . . . ?
C42A C37 C38 C39 16.2(11) . . . . ?
C42A C41A C40A C39 -13(4) . . . . ?

loop_
_smtbx_masks_void_nr
_smtbx_masks_void_average_x
_smtbx_masks_void_average_y
_smtbx_masks_void_average_z
_smtbx_masks_void_volume
_smtbx_masks_void_count_electrons
_smtbx_masks_void_content
1 -0.263 0.000 0.000 522.0 199.3 ?
2 0.000 0.500 0.500 10.8 0.0 ?
